data_2004157
loop_
_publ_author_name
'Elerman, Y.'
'Elmali, A.'
'Atakol, O.'
'Svoboda, I.'

_publ_section_title
;
 <i>N</i>-(2-Hydroxyphenyl)salicylaldimine
;
_journal_issue 11
_journal_name_full 'Acta Crystallographica Section C'
_journal_page_first 2344
_journal_page_last 2346
_journal_paper_doi 10.1107/S010827019500388X
_journal_volume 51
_journal_year 1995
_chemical_formula_moiety 'C13 H11 N1 O2'
_chemical_formula_sum 'C13 H11 N O2'
_chemical_formula_weight 213.24
_chemical_name_systematic
;
N-(2-hydroxyphenyl)salicylaldimin
;
_space_group_IT_number 15
_symmetry_cell_setting monoclinic
_symmetry_space_group_name_Hall '-C 2yc'
_symmetry_space_group_name_H-M 'C 1 2/c 1'
_cell_angle_alpha 90
_cell_angle_beta 106.08(3)
_cell_angle_gamma 90
_cell_formula_units_Z 16
_cell_length_a 38.480(10)
_cell_length_b 9.046(2)
_cell_length_c 12.344(1)
_cell_measurement_reflns_used 25
_cell_measurement_temperature 300
_cell_measurement_theta_max 17.23
_cell_measurement_theta_min 4.25
_cell_volume 4128.7(16)
_computing_cell_refinement
;
Enraf-Nonius Structure Determination Package
;
_computing_data_collection
;
Enraf-Nonius Structure Determination Package (Frenz, 1985)
;
_computing_data_reduction
;
Enraf-Nonius Structure Determination Package
;
_computing_molecular_graphics 'ORTEPII (Johnson, 1976)'
_computing_structure_refinement 'SHELX76 (Sheldrick, 1976)'
_computing_structure_solution 'SHELXS86 (Sheldrick, 1985)'
_diffrn_ambient_temperature 300
_diffrn_measurement_device 'Enraf-Nonius CAD-4'
_diffrn_measurement_method \w-2\q
_diffrn_radiation_monochromator graphite
_diffrn_radiation_source 'X-ray tube'
_diffrn_radiation_type MoK\a
_diffrn_radiation_wavelength 0.71069
_diffrn_reflns_av_R_equivalents 0.0443
_diffrn_reflns_limit_h_max 42
_diffrn_reflns_limit_h_min -42
_diffrn_reflns_limit_k_max 9
_diffrn_reflns_limit_k_min 0
_diffrn_reflns_limit_l_max 13
_diffrn_reflns_limit_l_min -13
_diffrn_reflns_number 5732
_diffrn_reflns_theta_max 23
_diffrn_reflns_theta_min 1
_diffrn_standards_decay_% 18.8
_diffrn_standards_interval_time 120
_diffrn_standards_number 3
_exptl_absorpt_coefficient_mu 0.087
_exptl_absorpt_correction_T_max 0.996
_exptl_absorpt_correction_T_min 0.704
_exptl_absorpt_correction_type 'empirical (SDP; Frenz, 1985)'
_exptl_crystal_colour orange
_exptl_crystal_density_diffrn 1.372
_exptl_crystal_description prism
_exptl_crystal_F_000 1792
_exptl_crystal_size_max 1.0
_exptl_crystal_size_mid 0.8
_exptl_crystal_size_min 0.3
_refine_diff_density_max 0.315
_refine_diff_density_min -0.449
_refine_ls_extinction_method none
_refine_ls_goodness_of_fit_obs 1.150
_refine_ls_hydrogen_treatment
;
H atoms were located geometrically (except O---H) which were not refined
;
_refine_ls_matrix_type full
_refine_ls_number_constraints 0
_refine_ls_number_parameters 307
_refine_ls_number_reflns 1771
_refine_ls_number_restraints 0
_refine_ls_R_factor_obs 0.0900
_refine_ls_shift/esd_max '0.276 [U~22~ for O(1A)]'
_refine_ls_shift/esd_mean 0.052
_refine_ls_structure_factor_coef F
_refine_ls_weighting_details 'w = 1/[\s^2^(F)]'
_refine_ls_weighting_scheme calc
_refine_ls_wR_factor_obs 0.0900
_reflns_number_observed 1771
_reflns_number_total 2497
_reflns_observed_criterion F>4.0\s(F)
_cod_data_source_file li1119.cif
_cod_data_source_block LI1119
_cod_depositor_comments
;
The following automatic conversions were performed:

'_refine_ls_weighting_scheme' value 'w = 1/[\s^2^(F)]' was changed to
'calc'. New tag '_refine_ls_weighting_details' was created. The value
of the new tag was set to 'w = 1/[\s^2^(F)]'.

Automatic conversion script
Id: cif_fix_values 3143 2015-03-26 13:38:13Z robertas 
;
_cod_original_cell_volume 4129(2)
_cod_original_sg_symbol_H-M 'C 2/c'
_cod_original_formula_sum 'C13 H11 N1 O2'
_cod_database_code 2004157

loop_
_symmetry_equiv_pos_as_xyz
x,y,z
-x,y,-z+1/2
-x,-y,-z
x,-y,z+1/2
x+1/2,y+1/2,z
1/2-x,y+1/2,-z+1/2
1/2-x,1/2-y,-z
x+1/2,1/2-y,z+1/2

loop_
_atom_site_aniso_label
_atom_site_aniso_U_11
_atom_site_aniso_U_22
_atom_site_aniso_U_33
_atom_site_aniso_U_12
_atom_site_aniso_U_13
_atom_site_aniso_U_23
_atom_site_aniso_type_symbol
O(1) 0.0432(15) 0.0585(17) 0.0190(14) 0.0119(15) -0.0076(13) -0.0038(14) O
C(2) 0.0255(18) 0.0410(19) 0.0309(18) -0.0092(17) 0.0096(16) 0.0002(17) C
C(3) 0.060(2) 0.0497(19) 0.0334(18) -0.0085(19) 0.0151(17) -0.0075(18) C
C(4) 0.054(2) 0.066(2) 0.0333(18) 0.0080(19) 0.0028(18) -0.0062(19) C
C(5) 0.082(2) 0.085(2) 0.054(2) 0.013(2) -0.008(2) -0.006(2) C
C(6) 0.066(2) 0.061(2) 0.056(2) 0.011(2) 0.0054(19) 0.0059(19) C
C(7) 0.0477(19) 0.0414(19) 0.0252(18) -0.0136(18) 0.0108(17) -0.0014(17) C
N(8) 0.0390(16) 0.0378(17) 0.0176(15) -0.0016(16) 0.0044(15) 0.0029(15) N
C(9) 0.0442(19) 0.0421(19) 0.0336(18) -0.0110(18) 0.0110(17) 0.0023(17) C
C(10) 0.0429(19) 0.0373(19) 0.0401(19) -0.0158(17) 0.0111(17) -0.0012(17) C
C(11) 0.0329(18) 0.057(2) 0.0410(19) -0.0005(18) -0.0012(17) -0.0019(18) C
C(12) 0.051(2) 0.065(2) 0.0450(19) -0.0036(19) 0.0248(17) -0.0031(18) C
C(13) 0.0447(19) 0.075(2) 0.0463(19) 0.0071(19) 0.0052(18) -0.0082(19) C
C(14) 0.061(2) 0.087(2) 0.071(2) 0.007(2) 0.007(2) 0.006(2) C
C(15) 0.0351(19) 0.050(2) 0.059(2) -0.0089(18) -0.0113(18) 0.0096(19) C
O(16) 0.0502(16) 0.0497(16) 0.0183(13) 0.0119(14) 0.0103(13) 0.0076(13) O
O(1A) 0.116(2) 0.115(2) 0.079(2) -0.001(2) 0.040(2) -0.036(2) O
O(1B) 0.106(2) 0.105(2) 0.084(2) -0.024(2) 0.012(2) 0.042(2) O
C(2A) 0.076(2) 0.064(2) 0.064(2) -0.006(2) 0.0319(19) 0.0001(19) C
C(3A) 0.062(2) 0.069(2) 0.075(2) 0.012(2) 0.014(2) 0.009(2) C
C(4A) 0.064(2) 0.090(2) 0.087(2) 0.022(2) 0.025(2) 0.037(2) C
C(5A) 0.073(2) 0.068(2) 0.0415(19) 0.021(2) 0.0155(18) 0.0174(19) C
C(6A) 0.068(2) 0.069(2) 0.0365(19) -0.004(2) 0.0226(18) 0.0012(19) C
C(7A) 0.051(2) 0.064(2) 0.0429(19) 0.0105(19) 0.0103(18) 0.0168(19) C
N(8A) 0.086(2) 0.066(2) 0.097(2) -0.003(2) 0.023(2) 0.003(2) N
C(9A) 0.055(2) 0.052(2) 0.072(2) 0.0047(19) 0.0250(19) -0.0042(19) C
C(10A) 0.051(2) 0.061(2) 0.053(2) 0.0064(19) 0.0089(18) 0.0142(19) C
C(11A) 0.079(2) 0.080(2) 0.0276(18) 0.012(2) 0.0209(18) 0.0067(19) C
C(12A) 0.085(2) 0.091(2) 0.0481(19) 0.039(2) 0.0235(19) 0.0247(19) C
C(13A) 0.061(2) 0.105(2) 0.108(2) 0.034(2) 0.028(2) 0.053(2) C
C(14A) 0.069(2) 0.071(2) 0.067(2) 0.011(2) 0.017(2) 0.013(2) C
C(15A) 0.090(2) 0.063(2) 0.070(2) -0.003(2) 0.029(2) -0.001(2) C
O(16A) 0.119(2) 0.116(2) 0.075(2) 0.013(2) 0.032(2) 0.023(2) O
O(16B) 0.091(2) 0.101(2) 0.084(2) 0.002(2) 0.019(2) -0.024(2) O

loop_
_atom_site_label
_atom_site_fract_x
_atom_site_fract_y
_atom_site_fract_z
_atom_site_U_iso_or_equiv
O(1) 0.2252(1) 0.1901(5) 0.1782(3) 0.040(2)
C(2) 0.2046(2) 0.2141(7) 0.0658(4) 0.033(2)
C(3) 0.1761(3) 0.3115(8) 0.0452(6) 0.048(2)
C(4) 0.1561(3) 0.3334(9) -0.0684(5) 0.051(2)
C(5) 0.1639(3) 0.2492(9) -0.1536(7) 0.073(2)
C(6) 0.1920(2) 0.1492(8) -0.1254(6) 0.061(2)
C(7) 0.2124(2) 0.1340(7) -0.0193(5) 0.038(2)
N(8) 0.2410(1) 0.0303(5) 0.0149(3) 0.032(2)
C(9) 0.2575(2) -0.0435(7) -0.0484(5) 0.040(2)
C(10) 0.2856(2) -0.1445(7) -0.0095(5) 0.040(2)
C(11) 0.3009(2) -0.2120(8) -0.0847(5) 0.044(2)
C(12) 0.3301(2) -0.3055(8) -0.0518(6) 0.053(2)
C(13) 0.3437(3) -0.3352(9) 0.0668(6) 0.055(2)
C(14) 0.3282(2) -0.2698(9) 0.1416(8) 0.073(2)
C(15) 0.2989(2) -0.1769(7) 0.1006(5) 0.048(2)
O(16) 0.2845(1) -0.1148(4) 0.1826(3) 0.039(2)
O(1A) 0.0269(3) 0.0668(13) 0.3136(8) 0.104(2)
O(1B) 0.0350(3) 0.1395(11) 0.6841(9) 0.098(2)
C(2A) 0.0510(3) 0.0390(10) 0.4181(6) 0.068(2)
C(3A) 0.0768(3) -0.0644(9) 0.4492(8) 0.069(2)
C(4A) 0.0933(4) -0.0891(10) 0.5569(8) 0.080(2)
C(5A) 0.0823(2) -0.0211(8) 0.6432(6) 0.061(2)
C(6A) 0.0543(2) 0.0793(8) 0.6175(5) 0.058(2)
C(7A) 0.0374(2) 0.1139(8) 0.4993(6) 0.053(2)
N(8A) 0.0084(2) 0.2170(8) 0.4639(6) 0.083(2)
C(9A) -0.0059(2) 0.2816(8) 0.5355(6) 0.060(2)
C(10A) -0.0352(2) 0.3816(8) 0.4976(6) 0.055(2)
C(11A) -0.0522(2) 0.4136(9) 0.3792(5) 0.062(2)
C(12A) -0.0803(3) 0.5115(9) 0.3541(7) 0.074(2)
C(13A) -0.0917(4) 0.5754(11) 0.4391(9) 0.091(2)
C(14A) -0.0750(3) 0.5548(10) 0.5449(7) 0.069(2)
C(15A) -0.0491(3) 0.4543(10) 0.5790(7) 0.074(2)
O(16A) -0.0232(3) 0.4345(13) 0.6825(8) 0.103(2)
O(16B) -0.0312(3) 0.3642(12) 0.3118(9) 0.092(2)
H(1) 0.2829 -0.0240 0.1605 ?
H(3) 0.1693(3) 0.3691(8) 0.1132(6) ?
H(4) 0.1349(3) 0.4152(9) -0.0893(5) ?
H(5) 0.1482(3) 0.2621(9) -0.2402(7) ?
H(6) 0.1977(2) 0.0816(8) -0.1906(6) ?
H(9) 0.24884 -0.02489 -0.13487 ?
H(11) 0.2896(2) -0.1904(8) -0.1735(5) ?
H(12) 0.3422(2) -0.3544(8) -0.1123(6) ?
H(13) 0.3662(3) -0.4097(9) 0.0968(6) ?
H(14) 0.3386(2) -0.2903(9) 0.2310(8) ?
H(16) 0.2271 0.1029 0.1974 ?
H(3A) 0.0843(3) -0.1285(9) 0.3854(8) ?
H(4A) 0.1160(4) -0.1643(10) 0.5786(8) ?
H(5A) 0.0958(2) -0.0468(8) 0.7301(6) ?
H(9A) 0.00422 0.25977 0.62120 ?
H(12A) -0.0935(3) 0.5386(9) 0.2673(7) ?
H(13A) -0.1154(4) 0.6451(11) 0.4171(9) ?
H(14A) -0.0826(3) 0.6215(10) 0.6073(7) ?

loop_
_atom_type_symbol
_atom_type_scat_dispersion_real
_atom_type_scat_dispersion_imag
_atom_type_scat_source
C 0.002 0.002 'International Tables Vol IV Table 2.3.1'
H 0 0 'International Tables Vol IV Table 2.3.1'
N 0.004 0.003 'International Tables Vol IV Table 2.3.1'
O 0.008 0.006 'International Tables Vol IV Table 2.3.1'

loop_
_geom_angle_atom_site_label_1
_geom_angle_atom_site_label_2
_geom_angle_atom_site_label_3
_geom_angle
_geom_angle_publ_flag
C(7) C(2) O(1) 119.2(5) yes
N(8) C(7) C(2) 115.8(5) yes
N(8) C(7) C(6) 123.9(6) yes
C(9) N(8) C(7) 128.4(5) yes
C(10) C(9) N(8) 125.7(6) yes
C(11) C(10) C(9) 119.7(6) yes
C(15) C(10) C(9) 122.2(6) yes
O(16) C(15) C(10) 121.8(6) yes
C(7A) C(2A) O(1A) 106.6(8) yes
C(7A) C(6A) O(1B) 110.6(8) yes
N(8A) C(7A) C(2A) 120.3(6) yes
N(8A) C(7A) C(6A) 122.8(7) yes
C(9A) N(8A) C(7A) 121.8(8) yes
C(9A) C(10A) C(11A) 123.6(7) yes
C(9A) C(10A) C(15A) 118.8(7) yes
C(10A) C(9A) N(8A) 120.5(8) yes
O(16A) C(15A) C(10A) 105.8(8) yes
O(16B) C(11A) C(10A) 111.3(8) yes

loop_
_geom_bond_atom_site_label_1
_geom_bond_atom_site_label_2
_geom_bond_distance
_geom_bond_publ_flag
O(1) C(2) 1.411(5) yes
C(7) N(8) 1.418(8) yes
N(8) C(9) 1.317(6) yes
C(9) C(10) 1.395(9) yes
O(16) C(15) 1.399(6) yes
O(1A) C(2A) 1.388(8) yes
O(1B) C(6A) 1.363(8) yes
C(7A) N(8A) 1.428(7) yes
N(8A) C(9A) 1.301(7) yes
C(9A) C(10A) 1.419(7) yes
O(16A) C(15A) 1.397(8) yes
O(16B) C(11A) 1.385(8) yes
